data_7116128
loop_
_publ_author_name
'L. Turunen'
'N. K. Beyeh'
'F. Pan'
'A. Valkonen'
'K. Rissanen'

_publ_section_title
;
 Tetraiodoethynyl resorcinarene cavitands as multivalent halogen bond
 donors
;
_journal_name_full Chem.Commun.
_journal_page_first 15920
_journal_paper_doi 10.1039/C4cc07771G
_journal_volume 50
_journal_year 2014
_chemical_formula_moiety 'C64 H68 I4 O8, 3.7(C4 H8 O2), 0.3(O)'
_chemical_formula_sum 'C78.8 H97.6 I4 O15.7'
_chemical_formula_weight 1803.56
_chemical_name_systematic
;
 ?
;
_space_group_crystal_system triclinic
_space_group_IT_number 2
_space_group_name_Hall '-P 1'
_space_group_name_H-M_alt 'P -1'
_symmetry_space_group_name_Hall '-P 1'
_symmetry_space_group_name_H-M 'P -1'
_atom_sites_solution_hydrogens geom
_audit_creation_method SHELXL-2013
_cell_angle_alpha 96.532(2)
_cell_angle_beta 101.5835(19)
_cell_angle_gamma 113.200(3)
_cell_formula_units_Z 2
_cell_length_a 14.9822(4)
_cell_length_b 16.9494(5)
_cell_length_c 17.6201(4)
_cell_measurement_reflns_used 11732
_cell_measurement_temperature 123(2)
_cell_measurement_theta_max 71.0410
_cell_measurement_theta_min 3.4420
_cell_volume 3935.3(2)
_computing_cell_refinement CrysAlisPro
_computing_data_collection 'CrysAlisPro (Agilent Technologies, 2013)'
_computing_data_reduction CrysAlisPro
_computing_molecular_graphics 'SHELXL-2013 (Sheldrick, 2013)'
_computing_publication_material 'SHELXL-2013 (Sheldrick, 2013)'
_computing_structure_refinement 'SHELXL-2013 (Sheldrick, 2013)'
_computing_structure_solution 'SIR2011 (Burla, et. al., 2012)'
_diffrn_ambient_temperature 123(2)
_diffrn_detector_area_resol_mean 5.1977
_diffrn_measured_fraction_theta_full 0.980
_diffrn_measured_fraction_theta_max 0.984
_diffrn_measurement_device_type 'SuperNova, Dual, Cu at zero, Atlas'
_diffrn_measurement_method '\w scans'
_diffrn_radiation_monochromator mirror
_diffrn_radiation_source 'SuperNova (Cu) X-ray Source'
_diffrn_radiation_type CuK\a
_diffrn_radiation_wavelength 1.54184
_diffrn_reflns_av_R_equivalents 0.0473
_diffrn_reflns_av_unetI/netI 0.0584
_diffrn_reflns_Laue_measured_fraction_full 0.980
_diffrn_reflns_Laue_measured_fraction_max 0.984
_diffrn_reflns_limit_h_max 16
_diffrn_reflns_limit_h_min -17
_diffrn_reflns_limit_k_max 17
_diffrn_reflns_limit_k_min -20
_diffrn_reflns_limit_l_max 21
_diffrn_reflns_limit_l_min -19
_diffrn_reflns_number 22925
_diffrn_reflns_point_group_measured_fraction_full 0.980
_diffrn_reflns_point_group_measured_fraction_max 0.984
_diffrn_reflns_theta_full 67.684
_diffrn_reflns_theta_max 67.498
_diffrn_reflns_theta_min 3.332
_exptl_absorpt_coefficient_mu 12.945
_exptl_absorpt_correction_T_max 0.454
_exptl_absorpt_correction_T_min 0.104
_exptl_absorpt_correction_type analytical
_exptl_absorpt_process_details
;
CrysAlisPro, Agilent Technologies, Version 1.171.37.31. Analytical numeric
absorption correction using a multifaceted crystal model based on expressions
derived by R.C. Clark & J.S. Reid. (Clark, R. C. & Reid, J. S. (1995).
Acta Cryst. A51, 887-897) Empirical absorption correction using spherical
harmonics, implemented in SCALE3 ABSPACK scaling algorithm.
;
_exptl_crystal_colour colourless
_exptl_crystal_density_diffrn 1.522
_exptl_crystal_description plate
_exptl_crystal_F_000 1816
_exptl_crystal_size_max 0.300
_exptl_crystal_size_mid 0.180
_exptl_crystal_size_min 0.040
_refine_diff_density_max 4.521
_refine_diff_density_min -1.678
_refine_diff_density_rms 0.177
_refine_ls_extinction_method none
_refine_ls_goodness_of_fit_ref 1.022
_refine_ls_hydrogen_treatment constr
_refine_ls_matrix_type full
_refine_ls_number_parameters 1036
_refine_ls_number_reflns 13955
_refine_ls_number_restraints 433
_refine_ls_restrained_S_all 1.015
_refine_ls_R_factor_all 0.0818
_refine_ls_R_factor_gt 0.0728
_refine_ls_shift/su_max 0.001
_refine_ls_shift/su_mean 0.000
_refine_ls_structure_factor_coef Fsqd
_refine_ls_weighting_details 'w=1/[\s^2^(Fo^2^)+(0.1399P)^2^+7.2423P] where P=(Fo^2^+2Fc^2^)/3'
_refine_ls_weighting_scheme calc
_refine_ls_wR_factor_gt 0.1951
_refine_ls_wR_factor_ref 0.2091
_reflns_Friedel_coverage 0.000
_reflns_number_gt 11795
_reflns_number_total 13955
_reflns_threshold_expression 'I > 2\s(I)'
_cod_data_source_file c4cc07771g2.cif
_cod_data_source_block 4b.dioxane
_cod_original_cell_volume 3935.34(19)
_cod_original_formula_sum 'C78.80 H97.60 I4 O15.70'
_cod_database_code 7116128
_shelx_space_group_comment
;
The symmetry employed for this shelxl refinement is uniquely defined
by the following loop, which should always be used as a source of
symmetry information in preference to the above space-group names.
They are only intended as comments.
;
_shelx_estimated_absorpt_t_min 0.112
_shelx_estimated_absorpt_t_max 0.625
_shelxl_version_number 2013-4

loop_
_space_group_symop_operation_xyz
'x, y, z'
'-x, -y, -z'

loop_
_atom_site_label
_atom_site_type_symbol
_atom_site_fract_x
_atom_site_fract_y
_atom_site_fract_z
_atom_site_U_iso_or_equiv
_atom_site_adp_type
_atom_site_occupancy
_atom_site_site_symmetry_order
_atom_site_calc_flag
_atom_site_refinement_flags_posn
_atom_site_refinement_flags_adp
_atom_site_refinement_flags_occupancy
_atom_site_disorder_assembly
_atom_site_disorder_group
I1 I 0.47930(3) 0.48789(3) 0.30155(2) 0.04176(14) Uani 1 1 d . . . . .
I2 I 0.44091(5) 0.08604(3) 0.54658(3) 0.06093(18) Uani 1 1 d . . . . .
I3 I 0.09887(3) 0.24603(4) 0.76939(3) 0.05331(16) Uani 1 1 d . . . . .
I4 I 0.17083(4) 0.69303(4) 0.55679(3) 0.05576(17) Uani 1 1 d . . . . .
O1 O 0.6420(3) 0.7345(3) 0.5546(3) 0.0385(10) Uani 1 1 d . . . . .
O2 O 0.7512(3) 0.5062(3) 0.5496(2) 0.0367(9) Uani 1 1 d . . . . .
O3 O 0.7426(3) 0.3947(3) 0.6204(2) 0.0359(9) Uani 1 1 d . . . . .
O4 O 0.5847(4) 0.2966(3) 0.8228(3) 0.0405(10) Uani 1 1 d . . . . .
O5 O 0.4833(4) 0.3410(3) 0.8877(3) 0.0407(10) Uani 1 1 d . . . . .
O6 O 0.3701(3) 0.5668(3) 0.8914(3) 0.0391(10) Uani 1 1 d . . . . .
O7 O 0.3886(3) 0.6844(3) 0.8254(3) 0.0395(10) Uani 1 1 d . . . . .
O8 O 0.5535(4) 0.7871(3) 0.6281(3) 0.0398(10) Uani 1 1 d . . . . .
C1 C 0.7499(5) 0.7299(4) 0.6753(4) 0.0338(13) Uani 1 1 d . . . . .
C2 C 0.6928(5) 0.6932(4) 0.5971(4) 0.0356(13) Uani 1 1 d . . . . .
C3 C 0.6902(5) 0.6166(5) 0.5551(4) 0.0370(13) Uani 1 1 d . . . . .
C4 C 0.7489(5) 0.5776(4) 0.5939(4) 0.0355(13) Uani 1 1 d . . . . .
C5 C 0.8072(4) 0.6134(5) 0.6721(4) 0.0349(13) Uani 1 1 d . . . . .
C6 C 0.8047(4) 0.6890(4) 0.7114(4) 0.0347(13) Uani 1 1 d . . . . .
H6 H 0.8424 0.7131 0.7653 0.042 Uiso 1 1 calc R U . . .
C7 C 0.8656(5) 0.5674(5) 0.7143(4) 0.0362(13) Uani 1 1 d . . . . .
H7 H 0.8851 0.5373 0.6728 0.043 Uiso 1 1 calc R U . . .
C8 C 0.9637(5) 0.6296(5) 0.7771(4) 0.0374(13) Uani 1 1 d . . . . .
H8A H 0.9921 0.5941 0.8056 0.045 Uiso 1 1 calc R U . . .
H8B H 0.9479 0.6653 0.8162 0.045 Uiso 1 1 calc R U . . .
C9 C 1.0439(6) 0.6918(6) 0.7423(5) 0.0513(18) Uani 1 1 d . . . . .
H9A H 1.0692 0.6569 0.7112 0.062 Uiso 1 1 calc R U . . .
H9B H 1.0118 0.7189 0.7055 0.062 Uiso 1 1 calc R U . . .
C10 C 1.1331(6) 0.7646(6) 0.8054(6) 0.057(2) Uani 1 1 d . . . . .
H10A H 1.1813 0.8010 0.7785 0.068 Uiso 1 1 calc R U . . .
H10B H 1.1082 0.8028 0.8325 0.068 Uiso 1 1 calc R U . . .
C11 C 1.1895(6) 0.7340(6) 0.8677(5) 0.056(2) Uani 1 1 d . . . . .
H11A H 1.1423 0.7000 0.8965 0.067 Uiso 1 1 calc R U . . .
H11B H 1.2121 0.6937 0.8406 0.067 Uiso 1 1 calc R U . . .
C12 C 1.2800(7) 0.8068(7) 0.9273(7) 0.075(3) Uani 1 1 d . . . . .
H12A H 1.3260 0.8422 0.8983 0.090 Uiso 1 1 calc R U . . .
H12B H 1.2570 0.8458 0.9557 0.090 Uiso 1 1 calc R U . . .
C13 C 1.3384(7) 0.7760(8) 0.9875(6) 0.073(3) Uani 1 1 d . . . . .
H13A H 1.3956 0.8270 1.0237 0.110 Uiso 1 1 calc R U . . .
H13B H 1.3632 0.7386 0.9602 0.110 Uiso 1 1 calc R U . . .
H13C H 1.2942 0.7424 1.0178 0.110 Uiso 1 1 calc R U . . .
C14 C 0.6271(5) 0.5769(5) 0.4761(4) 0.0363(13) Uani 1 1 d . . . . .
C15 C 0.5715(5) 0.5437(5) 0.4103(4) 0.0406(14) Uani 1 1 d . . . . .
C16 C 0.6907(5) 0.4216(5) 0.5606(4) 0.0391(14) Uani 1 1 d . . . . .
H16A H 0.6303 0.4226 0.5746 0.047 Uiso 1 1 calc R U . . .
H16B H 0.6675 0.3782 0.5101 0.047 Uiso 1 1 calc R U . . .
C17 C 0.7935(5) 0.4960(5) 0.7453(4) 0.0341(13) Uani 1 1 d . . . . .
C18 C 0.7325(5) 0.4139(5) 0.6968(4) 0.0366(13) Uani 1 1 d . . . . .
C19 C 0.6610(5) 0.3469(5) 0.7206(4) 0.0382(13) Uani 1 1 d . . . . .
C20 C 0.6520(5) 0.3646(4) 0.7983(4) 0.0357(13) Uani 1 1 d . . . . .
C21 C 0.7108(5) 0.4462(4) 0.8493(4) 0.0335(12) Uani 1 1 d . . . . .
C22 C 0.7808(5) 0.5110(5) 0.8222(4) 0.0340(13) Uani 1 1 d . . . . .
H22 H 0.8213 0.5670 0.8565 0.041 Uiso 1 1 calc R U . . .
C23 C 0.6921(5) 0.4626(4) 0.9302(4) 0.0344(13) Uani 1 1 d . . . . .
H23 H 0.6659 0.4044 0.9457 0.041 Uiso 1 1 calc R U . . .
C24 C 0.7869(5) 0.5244(5) 0.9967(4) 0.0368(13) Uani 1 1 d . . . . .
H24A H 0.8211 0.5799 0.9800 0.044 Uiso 1 1 calc R U . . .
H24B H 0.7668 0.5386 1.0448 0.044 Uiso 1 1 calc R U . . .
C25 C 0.8594(6) 0.4833(5) 1.0164(5) 0.0480(17) Uani 1 1 d . . . . .
H25A H 0.8903 0.4808 0.9720 0.058 Uiso 1 1 calc R U . . .
H25B H 0.8212 0.4222 1.0213 0.058 Uiso 1 1 calc R U . . .
C26 C 0.9431(6) 0.5330(6) 1.0928(5) 0.0492(17) Uani 1 1 d . . . . .
H26A H 0.9117 0.5362 1.1368 0.059 Uiso 1 1 calc R U . . .
H26B H 0.9827 0.4988 1.1044 0.059 Uiso 1 1 calc R U . . .
C27 C 1.0143(5) 0.6250(5) 1.0915(4) 0.0451(16) Uani 1 1 d . . . . .
H27A H 0.9781 0.6629 1.0904 0.054 Uiso 1 1 calc R U . . .
H27B H 1.0369 0.6239 1.0424 0.054 Uiso 1 1 calc R U . . .
C28 C 1.1065(6) 0.6646(5) 1.1634(5) 0.0495(17) Uani 1 1 d . . . . .
H28A H 1.0836 0.6680 1.2121 0.059 Uiso 1 1 calc R U . . .
H28B H 1.1401 0.6246 1.1658 0.059 Uiso 1 1 calc R U . . .
C29 C 1.1828(8) 0.7550(7) 1.1627(7) 0.070(2) Uani 1 1 d . . . . .
H29A H 1.2394 0.7760 1.2104 0.106 Uiso 1 1 calc R U . . .
H29B H 1.1508 0.7956 1.1617 0.106 Uiso 1 1 calc R U . . .
H29C H 1.2075 0.7521 1.1155 0.106 Uiso 1 1 calc R U . . .
C30 C 0.5960(5) 0.2644(5) 0.6678(4) 0.0410(14) Uani 1 1 d . . . . .
C31 C 0.5400(6) 0.1976(5) 0.6244(5) 0.0510(17) Uani 1 1 d . . . . .
C32 C 0.4883(5) 0.2962(5) 0.8169(4) 0.0426(15) Uani 1 1 d . . . . .
H32A H 0.4725 0.3241 0.7729 0.051 Uiso 1 1 calc R U . . .
H32B H 0.4365 0.2346 0.8041 0.051 Uiso 1 1 calc R U . . .
C33 C 0.6076(5) 0.4920(5) 0.9200(3) 0.0349(13) Uani 1 1 d . . . . .
C34 C 0.5077(5) 0.4304(4) 0.8960(4) 0.0339(12) Uani 1 1 d . . . . .
C35 C 0.4279(5) 0.4544(5) 0.8829(4) 0.0382(14) Uani 1 1 d . . . . .
C36 C 0.4494(5) 0.5436(5) 0.8978(4) 0.0360(13) Uani 1 1 d . . . . .
C37 C 0.5495(5) 0.6079(4) 0.9226(3) 0.0347(13) Uani 1 1 d . . . . .
C38 C 0.6264(5) 0.5807(4) 0.9323(3) 0.0345(13) Uani 1 1 d . . . . .
H38 H 0.6943 0.6239 0.9480 0.041 Uiso 1 1 calc R U . . .
C39 C 0.5697(5) 0.7049(5) 0.9334(4) 0.0373(13) Uani 1 1 d . . . . .
H39 H 0.5107 0.7094 0.9484 0.045 Uiso 1 1 calc R U . . .
C40 C 0.6636(5) 0.7676(5) 0.9993(4) 0.0426(15) Uani 1 1 d . . . . .
H40A H 0.6608 0.7463 1.0492 0.051 Uiso 1 1 calc R U . . .
H40B H 0.7243 0.7677 0.9851 0.051 Uiso 1 1 calc R U . . .
C41 C 0.6720(7) 0.8608(6) 1.0123(5) 0.059(2) Uani 1 1 d . . . . .
H41A H 0.6845 0.8840 0.9644 0.070 Uiso 1 1 calc R U . . .
H41B H 0.6061 0.8581 1.0168 0.070 Uiso 1 1 calc R U . . .
C42 C 0.7528(7) 0.9262(6) 1.0840(5) 0.064(2) Uani 1 1 d . . . . .
H42A H 0.8176 0.9232 1.0850 0.077 Uiso 1 1 calc R U . . .
H42B H 0.7614 0.9864 1.0796 0.077 Uiso 1 1 calc R U . . .
C43 C 0.7264(9) 0.9083(7) 1.1597(6) 0.072(3) Uani 1 1 d D . . . .
H43A H 0.7232 0.8498 1.1651 0.086 Uiso 0.75 1 calc R U P A 1
H43B H 0.6579 0.9048 1.1553 0.086 Uiso 0.75 1 calc R U P A 1
H43C H 0.7193 0.8494 1.1676 0.086 Uiso 0.25 1 calc R U P B 2
H43D H 0.6644 0.9147 1.1631 0.086 Uiso 0.25 1 calc R U P B 2
C44 C 0.7986(16) 0.9758(15) 1.2372(9) 0.093(5) Uani 0.75 1 d D U P C 1
H44A H 0.7996 1.0342 1.2348 0.111 Uiso 0.75 1 calc R U P C 1
H44B H 0.8679 0.9811 1.2427 0.111 Uiso 0.75 1 calc R U P C 1
C45 C 0.762(2) 0.9447(19) 1.3110(14) 0.110(6) Uani 0.75 1 d D U P C 1
H45A H 0.8072 0.9878 1.3596 0.165 Uiso 0.75 1 calc R U P C 1
H45B H 0.7623 0.8875 1.3139 0.165 Uiso 0.75 1 calc R U P C 1
H45C H 0.6933 0.9396 1.3054 0.165 Uiso 0.75 1 calc R U P C 1
C44B C 0.823(4) 0.984(5) 1.219(3) 0.093(8) Uani 0.25 1 d D U P C 2
H44C H 0.8308 1.0430 1.2110 0.112 Uiso 0.25 1 calc R U P C 2
H44D H 0.8856 0.9775 1.2159 0.112 Uiso 0.25 1 calc R U P C 2
C45B C 0.794(6) 0.964(5) 1.298(4) 0.094(9) Uani 0.25 1 d D U P C 2
H45D H 0.8483 1.0059 1.3438 0.142 Uiso 0.25 1 calc R U P C 2
H45E H 0.7835 0.9042 1.3020 0.142 Uiso 0.25 1 calc R U P C 2
H45F H 0.7316 0.9707 1.2982 0.142 Uiso 0.25 1 calc R U P C 2
C46 C 0.3253(5) 0.3883(5) 0.8519(4) 0.0402(15) Uani 1 1 d . . . . .
C47 C 0.2419(6) 0.3355(5) 0.8229(4) 0.0456(16) Uani 1 1 d . . . . .
C48 C 0.3392(5) 0.5921(5) 0.8202(4) 0.0399(14) Uani 1 1 d . . . . .
H48A H 0.2655 0.5736 0.8073 0.048 Uiso 1 1 calc R U . . .
H48B H 0.3534 0.5611 0.7764 0.048 Uiso 1 1 calc R U . . .
C49 C 0.5676(5) 0.7277(4) 0.8528(4) 0.0361(13) Uani 1 1 d . . . . .
C50 C 0.4752(5) 0.7131(4) 0.8009(4) 0.0370(13) Uani 1 1 d . . . . .
C51 C 0.4712(5) 0.7329(5) 0.7262(4) 0.0377(13) Uani 1 1 d . . . . .
C52 C 0.5600(5) 0.7655(4) 0.7016(4) 0.0352(13) Uani 1 1 d . . . . .
C53 C 0.6526(5) 0.7792(4) 0.7502(4) 0.0334(12) Uani 1 1 d . . . . .
C54 C 0.6533(5) 0.7591(4) 0.8259(4) 0.0335(12) Uani 1 1 d . . . . .
H54 H 0.7156 0.7676 0.8600 0.040 Uiso 1 1 calc R U . . .
C55 C 0.7455(5) 0.8102(4) 0.7200(4) 0.0337(12) Uani 1 1 d . . . . .
H55 H 0.7354 0.8457 0.6802 0.040 Uiso 1 1 calc R U . . .
C56 C 0.8440(5) 0.8702(4) 0.7838(4) 0.0353(13) Uani 1 1 d . . . . .
H56A H 0.8595 0.8353 0.8215 0.042 Uiso 1 1 calc R U . . .
H56B H 0.8995 0.8907 0.7581 0.042 Uiso 1 1 calc R U . . .
C57 C 0.8405(6) 0.9501(5) 0.8302(4) 0.0439(15) Uani 1 1 d . . . . .
H57A H 0.8114 0.9784 0.7926 0.053 Uiso 1 1 calc R U . . .
H57B H 0.7960 0.9307 0.8655 0.053 Uiso 1 1 calc R U . . .
C58 C 0.9445(5) 1.0168(5) 0.8797(4) 0.0438(15) Uani 1 1 d . . . . .
H58A H 0.9793 0.9855 0.9083 0.053 Uiso 1 1 calc R U . . .
H58B H 0.9842 1.0451 0.8437 0.053 Uiso 1 1 calc R U . . .
C59 C 0.9431(5) 1.0877(5) 0.9395(4) 0.0439(15) Uani 1 1 d . . . . .
H59A H 0.9071 1.0600 0.9777 0.053 Uiso 1 1 calc R U . . .
H59B H 0.9051 1.1170 0.9115 0.053 Uiso 1 1 calc R U . . .
C60 C 1.0490(6) 1.1573(5) 0.9855(4) 0.0493(17) Uani 1 1 d . . . . .
H60A H 1.0883 1.1278 1.0114 0.059 Uiso 1 1 calc R U . . .
H60B H 1.0838 1.1873 0.9478 0.059 Uiso 1 1 calc R U . . .
C61 C 1.0464(7) 1.2249(5) 1.0479(4) 0.0513(18) Uani 1 1 d . . . . .
H61A H 1.1154 1.2678 1.0755 0.077 Uiso 1 1 calc R U . . .
H61B H 1.0133 1.1956 1.0860 0.077 Uiso 1 1 calc R U . . .
H61C H 1.0088 1.2551 1.0224 0.077 Uiso 1 1 calc R U . . .
C62 C 0.3771(6) 0.7210(5) 0.6749(4) 0.0442(15) Uani 1 1 d . . . . .
C63 C 0.3007(5) 0.7123(6) 0.6325(5) 0.0479(17) Uani 1 1 d . . . . .
C64 C 0.5468(5) 0.7224(4) 0.5654(4) 0.0373(13) Uani 1 1 d . . . . .
H64A H 0.5135 0.6636 0.5770 0.045 Uiso 1 1 calc R U . . .
H64B H 0.5040 0.7243 0.5156 0.045 Uiso 1 1 calc R U . . .
O9 O -0.1571(6) 0.4811(5) 0.3281(4) 0.0717(17) Uani 1 1 d . . . . .
O10 O -0.0074(4) 0.6360(5) 0.4297(4) 0.0620(15) Uani 1 1 d . . . . .
C65 C -0.0716(9) 0.5323(9) 0.3063(6) 0.079(3) Uani 1 1 d . . . . .
H65A H -0.0850 0.5756 0.2783 0.094 Uiso 1 1 calc R U . . .
H65B H -0.0557 0.4944 0.2694 0.094 Uiso 1 1 calc R U . . .
C66 C 0.0117(9) 0.5770(10) 0.3738(7) 0.086(3) Uani 1 1 d . . . . .
H66A H 0.0719 0.6117 0.3567 0.103 Uiso 1 1 calc R U . . .
H66B H 0.0260 0.5335 0.4008 0.103 Uiso 1 1 calc R U . . .
C67 C -0.0962(7) 0.5850(8) 0.4520(6) 0.072(3) Uani 1 1 d . . . . .
H67A H -0.1139 0.6247 0.4854 0.086 Uiso 1 1 calc R U . . .
H67B H -0.0826 0.5445 0.4838 0.086 Uiso 1 1 calc R U . . .
C68 C -0.1801(9) 0.5350(10) 0.3833(6) 0.086(4) Uani 1 1 d . . . . .
H68A H -0.2383 0.4969 0.4007 0.103 Uiso 1 1 calc R U . . .
H68B H -0.1998 0.5759 0.3559 0.103 Uiso 1 1 calc R U . . .
O11 O 0.6115(8) 0.9806(8) 0.7840(7) 0.113(3) Uani 1 1 d . U . . .
O12 O 0.4556(9) 0.9900(8) 0.8458(8) 0.123(3) Uani 1 1 d . U . . .
C69 C 0.6243(12) 1.0159(12) 0.8615(9) 0.105(3) Uani 1 1 d . U . . .
H69A H 0.6457 1.0800 0.8673 0.126 Uiso 1 1 calc R U . . .
H69B H 0.6799 1.0074 0.8950 0.126 Uiso 1 1 calc R U . . .
C70 C 0.5358(12) 0.9798(12) 0.8922(11) 0.114(4) Uani 1 1 d . U . . .
H70A H 0.5167 0.9167 0.8913 0.136 Uiso 1 1 calc R U . . .
H70B H 0.5520 1.0107 0.9477 0.136 Uiso 1 1 calc R U . . .
C71 C 0.4359(14) 0.9458(14) 0.7699(12) 0.131(4) Uani 1 1 d . U . . .
H71A H 0.3772 0.9497 0.7357 0.157 Uiso 1 1 calc R U . . .
H71B H 0.4186 0.8830 0.7693 0.157 Uiso 1 1 calc R U . . .
C72 C 0.5283(13) 0.9852(14) 0.7368(11) 0.125(4) Uani 1 1 d . U . . .
H72A H 0.5128 0.9525 0.6820 0.150 Uiso 1 1 calc R U . . .
H72B H 0.5437 1.0473 0.7351 0.150 Uiso 1 1 calc R U . . .
O13 O 0.2696(13) -0.0475(12) 0.4394(11) 0.087(4) Uani 0.5 1 d D U P D 1
O14 O 0.099(2) -0.1520(12) 0.3173(18) 0.092(3) Uani 0.5 1 d D U P D 1
C73 C 0.2291(16) -0.0073(15) 0.3846(16) 0.085(4) Uani 0.5 1 d D U P D 1
H73A H 0.2678 0.0047 0.3446 0.101 Uiso 0.5 1 calc R U P D 1
H73B H 0.2360 0.0496 0.4130 0.101 Uiso 0.5 1 calc R U P D 1
C74 C 0.1188(16) -0.0648(14) 0.343(2) 0.086(4) Uani 0.5 1 d D U P D 1
H74A H 0.0778 -0.0616 0.3798 0.104 Uiso 0.5 1 calc R U P D 1
H74B H 0.0983 -0.0416 0.2968 0.104 Uiso 0.5 1 calc R U P D 1
C75 C 0.1478(19) -0.1695(18) 0.3861(17) 0.095(4) Uani 0.5 1 d D U P D 1
H75A H 0.1246 -0.2337 0.3809 0.114 Uiso 0.5 1 calc R U P D 1
H75B H 0.1314 -0.1465 0.4330 0.114 Uiso 0.5 1 calc R U P D 1
C76 C 0.257(2) -0.1274(14) 0.397(2) 0.091(4) Uani 0.5 1 d D U P D 1
H76A H 0.2928 -0.1561 0.4277 0.109 Uiso 0.5 1 calc R U P D 1
H76B H 0.2748 -0.1224 0.3457 0.109 Uiso 0.5 1 calc R U P D 1
O13B O 0.3037(12) -0.0531(12) 0.4207(12) 0.090(4) Uani 0.5 1 d D U P E 2
O14B O 0.1086(19) -0.1322(12) 0.318(2) 0.092(3) Uani 0.5 1 d D U P E 2
C73B C 0.2554(17) -0.0245(18) 0.3597(17) 0.097(4) Uani 0.5 1 d D U P E 2
H73C H 0.2606 -0.0509 0.3086 0.116 Uiso 0.5 1 calc R U P E 2
H73D H 0.2932 0.0400 0.3680 0.116 Uiso 0.5 1 calc R U P E 2
C74B C 0.1483(16) -0.0449(15) 0.352(2) 0.091(4) Uani 0.5 1 d D U P E 2
H74C H 0.1348 -0.0347 0.4042 0.109 Uiso 0.5 1 calc R U P E 2
H74D H 0.1242 -0.0115 0.3171 0.109 Uiso 0.5 1 calc R U P E 2
C75B C 0.1436(19) -0.1874(15) 0.3562(17) 0.088(4) Uani 0.5 1 d D U P E 2
H75C H 0.1341 -0.2374 0.3154 0.106 Uiso 0.5 1 calc R U P E 2
H75D H 0.1009 -0.2116 0.3917 0.106 Uiso 0.5 1 calc R U P E 2
C76B C 0.251(2) -0.1450(14) 0.404(2) 0.089(4) Uani 0.5 1 d D U P E 2
H76C H 0.2540 -0.1639 0.4550 0.107 Uiso 0.5 1 calc R U P E 2
H76D H 0.2887 -0.1693 0.3756 0.107 Uiso 0.5 1 calc R U P E 2
O15 O 0.867(2) 0.8666(19) 0.5746(15) 0.083(4) Uani 0.35 1 d D U P F 1
O16 O 0.9581(16) 0.8222(15) 0.4646(12) 0.074(4) Uani 0.35 1 d D U P F 1
C77 C 0.835(4) 0.873(2) 0.4949(17) 0.082(4) Uani 0.35 1 d D U P F 1
H77A H 0.8729 0.9327 0.4873 0.098 Uiso 0.35 1 calc R U P F 1
H77B H 0.7619 0.8583 0.4801 0.098 Uiso 0.35 1 calc R U P F 1
C78 C 0.8555(19) 0.809(2) 0.448(2) 0.077(4) Uani 0.35 1 d D U P F 1
H78A H 0.8150 0.7500 0.4571 0.092 Uiso 0.35 1 calc R U P F 1
H78B H 0.8317 0.8082 0.3917 0.092 Uiso 0.35 1 calc R U P F 1
C79 C 0.992(3) 0.832(2) 0.5489(14) 0.078(4) Uani 0.35 1 d D U P F 1
H79A H 1.0653 0.8471 0.5655 0.093 Uiso 0.35 1 calc R U P F 1
H79B H 0.9552 0.7765 0.5653 0.093 Uiso 0.35 1 calc R U P F 1
C80 C 0.971(2) 0.9029(19) 0.584(2) 0.079(4) Uani 0.35 1 d D U P F 1
H80A H 1.0083 0.9256 0.6403 0.095 Uiso 0.35 1 calc R U P F 1
H80B H 0.9911 0.9519 0.5555 0.095 Uiso 0.35 1 calc R U P F 1
O15B O 0.874(2) 0.8896(18) 0.5776(15) 0.085(4) Uani 0.35 1 d D U P G 2
O16B O 0.9166(16) 0.7906(16) 0.4706(12) 0.084(4) Uani 0.35 1 d D U P G 2
C77B C 0.826(3) 0.851(2) 0.4931(16) 0.082(4) Uani 0.35 1 d D U P G 2
H77C H 0.7585 0.8497 0.4849 0.099 Uiso 0.35 1 calc R U P G 2
H77D H 0.8632 0.8967 0.4665 0.099 Uiso 0.35 1 calc R U P G 2
C78B C 0.8083(16) 0.7689(16) 0.4420(14) 0.063(4) Uani 0.35 1 d D U P G 2
H78C H 0.7857 0.7667 0.3847 0.075 Uiso 0.35 1 calc R U P G 2
H78D H 0.7635 0.7154 0.4567 0.075 Uiso 0.35 1 calc R U P G 2
C79B C 0.948(2) 0.7997(19) 0.5592(13) 0.067(4) Uani 0.35 1 d D U P G 2
H79C H 0.8945 0.7528 0.5744 0.081 Uiso 0.35 1 calc R U P G 2
H79D H 1.0099 0.7901 0.5729 0.081 Uiso 0.35 1 calc R U P G 2
C80B C 0.968(2) 0.8839(19) 0.6062(18) 0.079(4) Uani 0.35 1 d D U P G 2
H80C H 0.9819 0.8842 0.6636 0.095 Uiso 0.35 1 calc R U P G 2
H80D H 1.0246 0.9326 0.5961 0.095 Uiso 0.35 1 calc R U P G 2
O17 O 0.9695(18) 0.9175(12) 0.4611(14) 0.066(6) Uani 0.3 1 d . . P H 3

loop_
_atom_site_aniso_label
_atom_site_aniso_U_11
_atom_site_aniso_U_22
_atom_site_aniso_U_33
_atom_site_aniso_U_23
_atom_site_aniso_U_13
_atom_site_aniso_U_12
I1 0.0433(2) 0.0534(3) 0.0262(2) 0.00444(17) 0.00766(17) 0.0202(2)
I2 0.0670(3) 0.0430(3) 0.0539(3) 0.0004(2) -0.0016(2) 0.0157(2)
I3 0.0333(2) 0.0649(3) 0.0507(3) 0.0054(2) 0.0081(2) 0.0133(2)
I4 0.0443(3) 0.0824(4) 0.0472(3) 0.0195(2) 0.0118(2) 0.0325(3)
O1 0.039(2) 0.047(3) 0.029(2) 0.0099(19) 0.0078(18) 0.018(2)
O2 0.040(2) 0.048(3) 0.026(2) 0.0057(18) 0.0125(18) 0.021(2)
O3 0.036(2) 0.051(3) 0.025(2) 0.0053(18) 0.0118(17) 0.022(2)
O4 0.041(2) 0.040(2) 0.044(3) 0.010(2) 0.018(2) 0.017(2)
O5 0.038(2) 0.041(2) 0.044(3) 0.012(2) 0.020(2) 0.013(2)
O6 0.035(2) 0.050(3) 0.037(2) 0.011(2) 0.0156(19) 0.020(2)
O7 0.032(2) 0.051(3) 0.040(2) 0.012(2) 0.0134(19) 0.021(2)
O8 0.044(2) 0.044(2) 0.033(2) 0.0112(19) 0.0113(19) 0.019(2)
C1 0.030(3) 0.040(3) 0.030(3) 0.011(3) 0.013(2) 0.010(3)
C2 0.035(3) 0.042(3) 0.029(3) 0.009(3) 0.010(2) 0.014(3)
C3 0.034(3) 0.047(4) 0.026(3) 0.008(3) 0.009(2) 0.012(3)
C4 0.036(3) 0.044(3) 0.027(3) 0.007(3) 0.015(2) 0.015(3)
C5 0.027(3) 0.048(4) 0.029(3) 0.007(3) 0.012(2) 0.014(3)
C6 0.027(3) 0.046(3) 0.027(3) 0.007(3) 0.011(2) 0.010(3)
C7 0.032(3) 0.051(4) 0.025(3) 0.004(3) 0.009(2) 0.017(3)
C8 0.028(3) 0.048(4) 0.036(3) 0.006(3) 0.009(3) 0.017(3)
C9 0.036(4) 0.066(5) 0.048(4) 0.018(4) 0.014(3) 0.015(3)
C10 0.035(4) 0.062(5) 0.065(5) 0.018(4) 0.018(4) 0.010(4)
C11 0.035(4) 0.071(5) 0.050(4) -0.002(4) 0.006(3) 0.019(4)
C12 0.046(5) 0.066(6) 0.080(7) 0.007(5) -0.001(5) 0.003(4)
C13 0.051(5) 0.101(8) 0.054(5) -0.012(5) 0.005(4) 0.031(5)
C14 0.037(3) 0.049(4) 0.023(3) 0.005(3) 0.008(3) 0.019(3)
C15 0.042(3) 0.041(3) 0.041(4) 0.005(3) 0.013(3) 0.020(3)
C16 0.040(3) 0.049(4) 0.027(3) 0.002(3) 0.011(3) 0.018(3)
C17 0.030(3) 0.046(3) 0.028(3) 0.007(3) 0.011(2) 0.017(3)
C18 0.038(3) 0.047(4) 0.029(3) 0.004(3) 0.010(3) 0.023(3)
C19 0.038(3) 0.039(3) 0.037(3) 0.003(3) 0.009(3) 0.018(3)
C20 0.033(3) 0.040(3) 0.034(3) 0.010(3) 0.010(3) 0.014(3)
C21 0.033(3) 0.042(3) 0.030(3) 0.008(3) 0.010(2) 0.020(3)
C22 0.028(3) 0.045(3) 0.028(3) 0.006(3) 0.007(2) 0.017(3)
C23 0.031(3) 0.042(3) 0.030(3) 0.009(3) 0.013(2) 0.012(3)
C24 0.035(3) 0.047(4) 0.028(3) 0.008(3) 0.010(3) 0.018(3)
C25 0.043(4) 0.053(4) 0.046(4) 0.010(3) 0.001(3) 0.024(3)
C26 0.044(4) 0.064(5) 0.042(4) 0.019(4) 0.005(3) 0.026(4)
C27 0.042(4) 0.062(4) 0.035(3) 0.007(3) 0.007(3) 0.029(3)
C28 0.047(4) 0.055(4) 0.047(4) 0.009(3) 0.006(3) 0.026(4)
C29 0.064(6) 0.061(5) 0.076(6) 0.010(5) 0.012(5) 0.022(5)
C30 0.045(4) 0.040(4) 0.041(4) 0.008(3) 0.015(3) 0.020(3)
C31 0.058(4) 0.046(4) 0.048(4) 0.007(4) 0.012(4) 0.023(4)
C32 0.040(4) 0.045(4) 0.042(4) 0.009(3) 0.018(3) 0.014(3)
C33 0.039(3) 0.049(4) 0.022(3) 0.011(3) 0.016(2) 0.021(3)
C34 0.037(3) 0.036(3) 0.029(3) 0.006(2) 0.012(2) 0.014(3)
C35 0.032(3) 0.049(4) 0.032(3) 0.009(3) 0.014(3) 0.013(3)
C36 0.033(3) 0.050(4) 0.030(3) 0.012(3) 0.015(3) 0.018(3)
C37 0.035(3) 0.042(3) 0.025(3) 0.005(2) 0.013(2) 0.013(3)
C38 0.034(3) 0.046(3) 0.024(3) 0.011(2) 0.013(2) 0.014(3)
C39 0.034(3) 0.048(4) 0.029(3) 0.004(3) 0.009(3) 0.017(3)
C40 0.045(4) 0.045(4) 0.030(3) 0.002(3) 0.010(3) 0.013(3)
C41 0.058(5) 0.053(5) 0.054(5) -0.005(4) 0.014(4) 0.018(4)
C42 0.062(5) 0.057(5) 0.056(5) -0.013(4) 0.014(4) 0.016(4)
C43 0.091(7) 0.073(6) 0.055(5) 0.007(5) 0.016(5) 0.043(6)
C44 0.114(12) 0.113(11) 0.046(8) 0.001(8) 0.031(7) 0.043(10)
C45 0.121(15) 0.124(14) 0.068(10) 0.006(9) 0.043(9) 0.030(11)
C44B 0.117(15) 0.116(13) 0.046(12) -0.003(12) 0.032(12) 0.049(13)
C45B 0.119(17) 0.114(16) 0.051(13) 0.000(13) 0.043(13) 0.046(14)
C46 0.038(4) 0.051(4) 0.035(3) 0.013(3) 0.018(3) 0.018(3)
C47 0.041(4) 0.057(4) 0.042(4) 0.013(3) 0.018(3) 0.021(4)
C48 0.032(3) 0.051(4) 0.040(3) 0.013(3) 0.011(3) 0.019(3)
C49 0.041(3) 0.036(3) 0.030(3) 0.003(2) 0.010(3) 0.016(3)
C50 0.038(3) 0.040(3) 0.040(3) 0.009(3) 0.015(3) 0.021(3)
C51 0.039(3) 0.042(3) 0.035(3) 0.010(3) 0.010(3) 0.019(3)
C52 0.038(3) 0.038(3) 0.032(3) 0.009(3) 0.009(3) 0.018(3)
C53 0.035(3) 0.031(3) 0.031(3) 0.005(2) 0.009(3) 0.011(3)
C54 0.033(3) 0.037(3) 0.026(3) 0.003(2) 0.007(2) 0.013(3)
C55 0.034(3) 0.037(3) 0.028(3) 0.007(2) 0.010(2) 0.012(3)
C56 0.031(3) 0.041(3) 0.032(3) 0.009(3) 0.010(3) 0.012(3)
C57 0.047(4) 0.039(3) 0.039(3) 0.000(3) 0.010(3) 0.015(3)
C58 0.037(3) 0.042(4) 0.043(4) 0.006(3) 0.007(3) 0.010(3)
C59 0.042(4) 0.042(4) 0.038(3) 0.002(3) 0.004(3) 0.012(3)
C60 0.046(4) 0.051(4) 0.038(4) 0.005(3) 0.009(3) 0.010(3)
C61 0.062(5) 0.047(4) 0.035(4) 0.005(3) 0.009(3) 0.017(4)
C62 0.047(4) 0.051(4) 0.044(4) 0.016(3) 0.018(3) 0.026(3)
C63 0.038(4) 0.068(5) 0.044(4) 0.012(3) 0.011(3) 0.030(4)
C64 0.034(3) 0.040(3) 0.033(3) 0.004(3) 0.005(3) 0.014(3)
O9 0.077(4) 0.081(5) 0.045(3) 0.007(3) 0.009(3) 0.027(4)
O10 0.048(3) 0.079(4) 0.050(3) 0.005(3) 0.018(3) 0.018(3)
C65 0.092(8) 0.099(8) 0.056(5) 0.010(5) 0.029(5) 0.050(7)
C66 0.067(6) 0.128(10) 0.084(7) 0.027(7) 0.046(6) 0.050(7)
C67 0.059(5) 0.087(7) 0.059(5) -0.002(5) 0.026(4) 0.021(5)
C68 0.068(6) 0.131(11) 0.053(5) 0.002(6) 0.028(5) 0.037(7)
O11 0.107(5) 0.136(7) 0.108(6) 0.008(5) 0.024(5) 0.072(5)
O12 0.102(5) 0.127(6) 0.148(7) 0.010(6) 0.039(5) 0.059(5)
C69 0.098(6) 0.124(7) 0.102(7) 0.018(6) 0.029(6) 0.057(6)
C70 0.099(6) 0.120(7) 0.125(7) 0.024(6) 0.034(6) 0.048(6)
C71 0.110(7) 0.141(8) 0.145(8) 0.012(7) 0.012(7) 0.073(6)
C72 0.115(7) 0.143(8) 0.124(8) 0.016(7) 0.012(6) 0.075(6)
O13 0.068(6) 0.061(5) 0.098(6) 0.012(5) -0.019(5) 0.015(5)
O14 0.064(5) 0.065(6) 0.111(6) 0.007(6) -0.003(5) 0.007(5)
C73 0.065(6) 0.060(6) 0.102(7) 0.015(5) -0.012(5) 0.017(5)
C74 0.061(6) 0.060(6) 0.107(6) 0.013(6) -0.004(6) 0.009(6)
C75 0.067(5) 0.067(6) 0.113(6) 0.011(6) -0.004(5) 0.006(5)
C76 0.067(5) 0.062(6) 0.105(6) 0.006(6) -0.007(5) 0.008(5)
O13B 0.068(6) 0.060(5) 0.100(6) 0.017(5) -0.020(5) 0.008(5)
O14B 0.063(5) 0.066(6) 0.112(6) 0.008(6) -0.003(5) 0.007(5)
C73B 0.073(7) 0.069(6) 0.106(7) 0.018(6) -0.018(6) 0.007(6)
C74B 0.069(6) 0.064(6) 0.106(6) 0.015(6) -0.010(6) 0.012(5)
C75B 0.064(5) 0.061(6) 0.106(6) 0.003(6) -0.003(5) 0.009(5)
C76B 0.066(5) 0.061(6) 0.105(6) 0.007(6) -0.006(5) 0.008(5)
O15 0.086(6) 0.081(9) 0.088(6) 0.032(6) 0.032(5) 0.034(6)
O16 0.080(8) 0.079(9) 0.079(7) 0.031(6) 0.045(6) 0.036(7)
C77 0.085(7) 0.082(9) 0.086(6) 0.037(6) 0.033(6) 0.033(7)
C78 0.084(7) 0.080(9) 0.080(6) 0.036(6) 0.039(6) 0.036(7)
C79 0.081(7) 0.079(8) 0.086(6) 0.023(6) 0.031(6) 0.043(7)
C80 0.082(7) 0.081(9) 0.085(7) 0.030(6) 0.035(6) 0.037(7)
O15B 0.087(6) 0.083(9) 0.088(6) 0.033(6) 0.032(6) 0.033(6)
O16B 0.091(7) 0.083(8) 0.083(6) 0.032(6) 0.033(6) 0.035(7)
C77B 0.086(7) 0.083(9) 0.084(6) 0.038(6) 0.038(6) 0.031(7)
C78B 0.077(8) 0.076(9) 0.067(7) 0.046(6) 0.050(6) 0.041(7)
C79B 0.077(7) 0.072(9) 0.077(7) 0.030(6) 0.040(6) 0.044(7)
C80B 0.083(7) 0.082(9) 0.083(7) 0.032(6) 0.034(6) 0.037(6)
O17 0.086(15) 0.031(8) 0.079(14) 0.006(9) 0.043(12) 0.013(9)

loop_
_atom_type_symbol
_atom_type_description
_atom_type_scat_dispersion_real
_atom_type_scat_dispersion_imag
_atom_type_scat_source
C C 0.0181 0.0091 'International Tables Vol C Tables 4.2.6.8 and 6.1.1.4'
H H 0.0000 0.0000 'International Tables Vol C Tables 4.2.6.8 and 6.1.1.4'
I I -0.3257 6.8362 'International Tables Vol C Tables 4.2.6.8 and 6.1.1.4'
O O 0.0492 0.0322 'International Tables Vol C Tables 4.2.6.8 and 6.1.1.4'

loop_
_geom_angle_atom_site_label_1
_geom_angle_atom_site_label_2
_geom_angle_atom_site_label_3
_geom_angle
C2 O1 C64 117.6(5)
C4 O2 C16 117.1(5)
C18 O3 C16 116.4(5)
C20 O4 C32 115.7(5)
C34 O5 C32 117.9(5)
C36 O6 C48 116.8(5)
C50 O7 C48 115.8(5)
C52 O8 C64 115.5(5)
C6 C1 C2 118.3(6)
C6 C1 C55 121.9(6)
C2 C1 C55 119.7(6)
C1 C2 O1 121.6(6)
C1 C2 C3 121.6(6)
O1 C2 C3 116.7(6)
C2 C3 C4 118.3(6)
C2 C3 C14 121.0(6)
C4 C3 C14 120.6(6)
O2 C4 C5 121.4(6)
O2 C4 C3 117.2(6)
C5 C4 C3 121.2(6)
C4 C5 C6 117.6(6)
C4 C5 C7 120.3(6)
C6 C5 C7 122.0(6)
C1 C6 C5 123.0(6)
C1 C6 H6 118.5
C5 C6 H6 118.5
C17 C7 C5 107.7(5)
C17 C7 C8 114.0(5)
C5 C7 C8 114.4(6)
C17 C7 H7 106.7
C5 C7 H7 106.7
C8 C7 H7 106.7
C7 C8 C9 113.5(6)
C7 C8 H8A 108.9
C9 C8 H8A 108.9
C7 C8 H8B 108.9
C9 C8 H8B 108.9
H8A C8 H8B 107.7
C10 C9 C8 113.4(6)
C10 C9 H9A 108.9
C8 C9 H9A 108.9
C10 C9 H9B 108.9
C8 C9 H9B 108.9
H9A C9 H9B 107.7
C11 C10 C9 115.6(8)
C11 C10 H10A 108.4
C9 C10 H10A 108.4
C11 C10 H10B 108.4
C9 C10 H10B 108.4
H10A C10 H10B 107.4
C12 C11 C10 114.7(8)
C12 C11 H11A 108.6
C10 C11 H11A 108.6
C12 C11 H11B 108.6
C10 C11 H11B 108.6
H11A C11 H11B 107.6
C13 C12 C11 114.7(9)
C13 C12 H12A 108.6
C11 C12 H12A 108.6
C13 C12 H12B 108.6
C11 C12 H12B 108.6
H12A C12 H12B 107.6
C12 C13 H13A 109.5
C12 C13 H13B 109.5
H13A C13 H13B 109.5
C12 C13 H13C 109.5
H13A C13 H13C 109.5
H13B C13 H13C 109.5
C15 C14 C3 178.0(7)
C14 C15 I1 179.5(6)
O3 C16 O2 112.7(5)
O3 C16 H16A 109.0
O2 C16 H16A 109.0
O3 C16 H16B 109.0
O2 C16 H16B 109.0
H16A C16 H16B 107.8
C18 C17 C22 117.2(6)
C18 C17 C7 120.5(6)
C22 C17 C7 122.2(6)
C17 C18 C19 123.2(6)
C17 C18 O3 119.8(6)
C19 C18 O3 117.0(6)
C18 C19 C20 117.6(6)
C18 C19 C30 121.7(6)
C20 C19 C30 120.7(6)
O4 C20 C21 121.0(6)
O4 C20 C19 117.3(6)
C21 C20 C19 121.7(6)
C20 C21 C22 118.3(6)
C20 C21 C23 118.8(6)
C22 C21 C23 122.8(6)
C21 C22 C17 122.1(6)
C21 C22 H22 118.9
C17 C22 H22 118.9
C33 C23 C21 107.7(5)
C33 C23 C24 113.7(6)
C21 C23 C24 114.7(5)
C33 C23 H23 106.7
C21 C23 H23 106.7
C24 C23 H23 106.7
C25 C24 C23 111.6(6)
C25 C24 H24A 109.3
C23 C24 H24A 109.3
C25 C24 H24B 109.3
C23 C24 H24B 109.3
H24A C24 H24B 108.0
C24 C25 C26 113.5(7)
C24 C25 H25A 108.9
C26 C25 H25A 108.9
C24 C25 H25B 108.9
C26 C25 H25B 108.9
H25A C25 H25B 107.7
C27 C26 C25 115.1(6)
C27 C26 H26A 108.5
C25 C26 H26A 108.5
C27 C26 H26B 108.5
C25 C26 H26B 108.5
H26A C26 H26B 107.5
C26 C27 C28 112.2(6)
C26 C27 H27A 109.2
C28 C27 H27A 109.2
C26 C27 H27B 109.2
C28 C27 H27B 109.2
H27A C27 H27B 107.9
C29 C28 C27 114.1(7)
C29 C28 H28A 108.7
C27 C28 H28A 108.7
C29 C28 H28B 108.7
C27 C28 H28B 108.7
H28A C28 H28B 107.6
C28 C29 H29A 109.5
C28 C29 H29B 109.5
H29A C29 H29B 109.5
C28 C29 H29C 109.5
H29A C29 H29C 109.5
H29B C29 H29C 109.5
C31 C30 C19 177.6(8)
C30 C31 I2 177.3(7)
O5 C32 O4 112.6(6)
O5 C32 H32A 109.1
O4 C32 H32A 109.1
O5 C32 H32B 109.1
O4 C32 H32B 109.1
H32A C32 H32B 107.8
C34 C33 C38 117.4(6)
C34 C33 C23 120.4(6)
C38 C33 C23 122.2(6)
C33 C34 O5 120.5(6)
C33 C34 C35 122.3(6)
O5 C34 C35 117.1(6)
C34 C35 C36 118.7(6)
C34 C35 C46 120.5(7)
C36 C35 C46 120.8(6)
O6 C36 C35 118.4(6)
O6 C36 C37 120.8(6)
C35 C36 C37 120.7(6)
C38 C37 C36 118.4(6)
C38 C37 C39 122.6(6)
C36 C37 C39 119.0(6)
C37 C38 C33 122.5(6)
C37 C38 H38 118.8
C33 C38 H38 118.8
C49 C39 C40 114.4(6)
C49 C39 C37 107.0(5)
C40 C39 C37 115.1(6)
C49 C39 H39 106.6
C40 C39 H39 106.6
C37 C39 H39 106.6
C41 C40 C39 111.8(6)
C41 C40 H40A 109.3
C39 C40 H40A 109.3
C41 C40 H40B 109.3
C39 C40 H40B 109.3
H40A C40 H40B 107.9
C42 C41 C40 116.8(8)
C42 C41 H41A 108.1
C40 C41 H41A 108.1
C42 C41 H41B 108.1
C40 C41 H41B 108.1
H41A C41 H41B 107.3
C43 C42 C41 111.7(9)
C43 C42 H42A 109.3
C41 C42 H42A 109.3
C43 C42 H42B 109.3
C41 C42 H42B 109.3
H42A C42 H42B 107.9
C42 C43 C44 116.7(11)
C42 C43 C44B 98(2)
C42 C43 H43A 108.1
C44 C43 H43A 108.1
C42 C43 H43B 108.1
C44 C43 H43B 108.1
H43A C43 H43B 107.3
C42 C43 H43C 112.1
C44B C43 H43C 112.1
C42 C43 H43D 112.1
C44B C43 H43D 112.1
H43C C43 H43D 109.8
C43 C44 C45 109.8(16)
C43 C44 H44A 109.7
C45 C44 H44A 109.7
C43 C44 H44B 109.7
C45 C44 H44B 109.7
H44A C44 H44B 108.2
C44 C45 H45A 109.5
C44 C45 H45B 109.5
H45A C45 H45B 109.5
C44 C45 H45C 109.5
H45A C45 H45C 109.5
H45B C45 H45C 109.5
C43 C44B C45B 97(4)
C43 C44B H44C 112.3
C45B C44B H44C 112.3
C43 C44B H44D 112.3
C45B C44B H44D 112.3
H44C C44B H44D 109.9
C44B C45B H45D 109.5
C44B C45B H45E 109.5
H45D C45B H45E 109.5
C44B C45B H45F 109.5
H45D C45B H45F 109.5
H45E C45B H45F 109.5
C47 C46 C35 176.6(7)
C46 C47 I3 178.0(7)
O6 C48 O7 112.9(6)
O6 C48 H48A 109.0
O7 C48 H48A 109.0
O6 C48 H48B 109.0
O7 C48 H48B 109.0
H48A C48 H48B 107.8
C54 C49 C50 117.9(6)
C54 C49 C39 122.3(6)
C50 C49 C39 119.7(6)
O7 C50 C51 118.8(6)
O7 C50 C49 120.3(6)
C51 C50 C49 120.7(6)
C50 C51 C52 119.5(6)
C50 C51 C62 120.3(6)
C52 C51 C62 120.2(6)
O8 C52 C53 120.4(6)
O8 C52 C51 117.7(6)
C53 C52 C51 121.8(6)
C52 C53 C54 116.9(6)
C52 C53 C55 120.2(6)
C54 C53 C55 122.9(6)
C49 C54 C53 123.2(6)
C49 C54 H54 118.4
C53 C54 H54 118.4
C53 C55 C1 108.2(5)
C53 C55 C56 114.5(5)
C1 C55 C56 113.2(5)
C53 C55 H55 106.8
C1 C55 H55 106.8
C56 C55 H55 106.8
C57 C56 C55 114.0(5)
C57 C56 H56A 108.7
C55 C56 H56A 108.7
C57 C56 H56B 108.7
C55 C56 H56B 108.7
H56A C56 H56B 107.6
C58 C57 C56 112.0(6)
C58 C57 H57A 109.2
C56 C57 H57A 109.2
C58 C57 H57B 109.2
C56 C57 H57B 109.2
H57A C57 H57B 107.9
C59 C58 C57 114.0(6)
C59 C58 H58A 108.8
C57 C58 H58A 108.8
C59 C58 H58B 108.8
C57 C58 H58B 108.8
H58A C58 H58B 107.6
C58 C59 C60 113.1(6)
C58 C59 H59A 109.0
C60 C59 H59A 109.0
C58 C59 H59B 109.0
C60 C59 H59B 109.0
H59A C59 H59B 107.8
C61 C60 C59 112.4(7)
C61 C60 H60A 109.1
C59 C60 H60A 109.1
C61 C60 H60B 109.1
C59 C60 H60B 109.1
H60A C60 H60B 107.9
C60 C61 H61A 109.5
C60 C61 H61B 109.5
H61A C61 H61B 109.5
C60 C61 H61C 109.5
H61A C61 H61C 109.5
H61B C61 H61C 109.5
C63 C62 C51 179.1(9)
C62 C63 I4 177.4(7)
O1 C64 O8 112.8(5)
O1 C64 H64A 109.0
O8 C64 H64A 109.0
O1 C64 H64B 109.0
O8 C64 H64B 109.0
H64A C64 H64B 107.8
C65 O9 C68 110.3(9)
C67 O10 C66 108.5(8)
O9 C65 C66 110.7(9)
O9 C65 H65A 109.5
C66 C65 H65A 109.5
O9 C65 H65B 109.5
C66 C65 H65B 109.5
H65A C65 H65B 108.1
C65 C66 O10 111.6(9)
C65 C66 H66A 109.3
O10 C66 H66A 109.3
C65 C66 H66B 109.3
O10 C66 H66B 109.3
H66A C66 H66B 108.0
O10 C67 C68 111.3(8)
O10 C67 H67A 109.4
C68 C67 H67A 109.4
O10 C67 H67B 109.4
C68 C67 H67B 109.4
H67A C67 H67B 108.0
O9 C68 C67 112.7(9)
O9 C68 H68A 109.1
C67 C68 H68A 109.1
O9 C68 H68B 109.1
C67 C68 H68B 109.1
H68A C68 H68B 107.8
C69 O11 C72 109.1(12)
C71 O12 C70 107.4(13)
O11 C69 C70 115.9(15)
O11 C69 H69A 108.3
C70 C69 H69A 108.3
O11 C69 H69B 108.3
C70 C69 H69B 108.3
H69A C69 H69B 107.4
O12 C70 C69 109.8(14)
O12 C70 H70A 109.7
C69 C70 H70A 109.7
O12 C70 H70B 109.7
C69 C70 H70B 109.7
H70A C70 H70B 108.2
O12 C71 C72 110.6(16)
O12 C71 H71A 109.5
C72 C71 H71A 109.5
O12 C71 H71B 109.5
C72 C71 H71B 109.5
H71A C71 H71B 108.1
O11 C72 C71 110.5(15)
O11 C72 H72A 109.6
C71 C72 H72A 109.6
O11 C72 H72B 109.6
C71 C72 H72B 109.6
H72A C72 H72B 108.1
C76 O13 C73 107(2)
C74 O14 C75 101(2)
O13 C73 C74 112(2)
O13 C73 H73A 109.3
C74 C73 H73A 109.3
O13 C73 H73B 109.3
C74 C73 H73B 109.3
H73A C73 H73B 107.9
O14 C74 C73 113(2)
O14 C74 H74A 108.9
C73 C74 H74A 108.9
O14 C74 H74B 108.9
C73 C74 H74B 108.9
H74A C74 H74B 107.7
O14 C75 C76 109(3)
O14 C75 H75A 109.8
C76 C75 H75A 109.8
O14 C75 H75B 109.8
C76 C75 H75B 109.8
H75A C75 H75B 108.3
O13 C76 C75 94(2)
O13 C76 H76A 112.9
C75 C76 H76A 112.9
O13 C76 H76B 112.9
C75 C76 H76B 112.9
H76A C76 H76B 110.3
C76B O13B C73B 106(2)
C74B O14B C75B 119(2)
O13B C73B C74B 117(2)
O13B C73B H73C 108.1
C74B C73B H73C 108.1
O13B C73B H73D 108.1
C74B C73B H73D 108.1
H73C C73B H73D 107.3
O14B C74B C73B 98(2)
O14B C74B H74C 112.2
C73B C74B H74C 112.2
O14B C74B H74D 112.2
C73B C74B H74D 112.2
H74C C74B H74D 109.8
O14B C75B C76B 116(2)
O14B C75B H75C 108.4
C76B C75B H75C 108.4
O14B C75B H75D 108.4
C76B C75B H75D 108.4
H75C C75B H75D 107.4
O13B C76B C75B 119(2)
O13B C76B H76C 107.5
C75B C76B H76C 107.5
O13B C76B H76D 107.5
C75B C76B H76D 107.5
H76C C76B H76D 107.0
C80 O15 C77 99(3)
C78 O16 C79 106(2)
O15 C77 C78 104(3)
O15 C77 H77A 110.9
C78 C77 H77A 110.9
O15 C77 H77B 110.9
C78 C77 H77B 110.9
H77A C77 H77B 108.9
O16 C78 C77 116(3)
O16 C78 H78A 108.2
C77 C78 H78A 108.2
O16 C78 H78B 108.2
C77 C78 H78B 108.2
H78A C78 H78B 107.3
O16 C79 C80 105(2)
O16 C79 H79A 110.9
C80 C79 H79A 110.9
O16 C79 H79B 110.9
C80 C79 H79B 110.9
H79A C79 H79B 108.9
O15 C80 C79 106(3)
O15 C80 H80A 110.5
C79 C80 H80A 110.5
O15 C80 H80B 110.5
C79 C80 H80B 110.5
H80A C80 H80B 108.7
C80B O15B C77B 114(2)
C78B O16B C79B 111.4(17)
C78B C77B O15B 134(2)
C78B C77B H77C 103.8
O15B C77B H77C 103.8
C78B C77B H77D 103.8
O15B C77B H77D 103.8
H77C C77B H77D 105.4
C77B C78B O16B 89(2)
C77B C78B H78C 113.8
O16B C78B H78C 113.8
C77B C78B H78D 113.8
O16B C78B H78D 113.8
H78C C78B H78D 111.1
C80B C79B O16B 115(2)
C80B C79B H79C 108.5
O16B C79B H79C 108.5
C80B C79B H79D 108.5
O16B C79B H79D 108.5
H79C C79B H79D 107.5
O15B C80B C79B 102(2)
O15B C80B H80C 111.4
C79B C80B H80C 111.4
O15B C80B H80D 111.4
C79B C80B H80D 111.4
H80C C80B H80D 109.3

loop_
_geom_bond_atom_site_label_1
_geom_bond_atom_site_label_2
_geom_bond_distance
I1 C15 1.992(7)
I2 C31 2.010(8)
I3 C47 2.021(8)
I4 C63 2.007(7)
O1 C2 1.393(8)
O1 C64 1.415(8)
O2 C4 1.381(8)
O2 C16 1.423(9)
O3 C18 1.400(7)
O3 C16 1.407(8)
O4 C20 1.379(8)
O4 C32 1.425(8)
O5 C34 1.394(8)
O5 C32 1.415(9)
O6 C36 1.380(8)
O6 C48 1.420(8)
O7 C50 1.371(8)
O7 C48 1.425(9)
O8 C52 1.381(8)
O8 C64 1.422(8)
C1 C6 1.378(9)
C1 C2 1.389(9)
C1 C55 1.525(9)
C2 C3 1.402(10)
C3 C4 1.413(9)
C3 C14 1.430(9)
C4 C5 1.392(9)
C5 C6 1.404(10)
C5 C7 1.527(9)
C6 H6 0.9500
C7 C17 1.511(9)
C7 C8 1.535(9)
C7 H7 1.0000
C8 C9 1.542(10)
C8 H8A 0.9900
C8 H8B 0.9900
C9 C10 1.529(12)
C9 H9A 0.9900
C9 H9B 0.9900
C10 C11 1.512(12)
C10 H10A 0.9900
C10 H10B 0.9900
C11 C12 1.510(12)
C11 H11A 0.9900
C11 H11B 0.9900
C12 C13 1.510(15)
C12 H12A 0.9900
C12 H12B 0.9900
C13 H13A 0.9800
C13 H13B 0.9800
C13 H13C 0.9800
C14 C15 1.204(10)
C16 H16A 0.9900
C16 H16B 0.9900
C17 C18 1.384(10)
C17 C22 1.415(9)
C18 C19 1.394(10)
C19 C20 1.413(9)
C19 C30 1.426(10)
C20 C21 1.391(10)
C21 C22 1.396(9)
C21 C23 1.524(8)
C22 H22 0.9500
C23 C33 1.520(9)
C23 C24 1.538(9)
C23 H23 1.0000
C24 C25 1.512(9)
C24 H24A 0.9900
C24 H24B 0.9900
C25 C26 1.524(11)
C25 H25A 0.9900
C25 H25B 0.9900
C26 C27 1.510(12)
C26 H26A 0.9900
C26 H26B 0.9900
C27 C28 1.529(10)
C27 H27A 0.9900
C27 H27B 0.9900
C28 C29 1.512(13)
C28 H28A 0.9900
C28 H28B 0.9900
C29 H29A 0.9800
C29 H29B 0.9800
C29 H29C 0.9800
C30 C31 1.169(11)
C32 H32A 0.9900
C32 H32B 0.9900
C33 C34 1.386(10)
C33 C38 1.398(10)
C34 C35 1.394(9)
C35 C36 1.398(10)
C35 C46 1.443(10)
C36 C37 1.403(10)
C37 C38 1.389(9)
C37 C39 1.530(10)
C38 H38 0.9500
C39 C49 1.511(9)
C39 C40 1.530(10)
C39 H39 1.0000
C40 C41 1.522(11)
C40 H40A 0.9900
C40 H40B 0.9900
C41 C42 1.516(12)
C41 H41A 0.9900
C41 H41B 0.9900
C42 C43 1.496(14)
C42 H42A 0.9900
C42 H42B 0.9900
C43 C44 1.555(18)
C43 C44B 1.57(2)
C43 H43A 0.9900
C43 H43B 0.9900
C43 H43C 0.9900
C43 H43D 0.9900
C44 C45 1.58(2)
C44 H44A 0.9900
C44 H44B 0.9900
C45 H45A 0.9800
C45 H45B 0.9800
C45 H45C 0.9800
C44B C45B 1.58(3)
C44B H44C 0.9900
C44B H44D 0.9900
C45B H45D 0.9800
C45B H45E 0.9800
C45B H45F 0.9800
C46 C47 1.175(11)
C48 H48A 0.9900
C48 H48B 0.9900
C49 C54 1.387(9)
C49 C50 1.408(10)
C50 C51 1.390(9)
C51 C52 1.403(9)
C51 C62 1.439(10)
C52 C53 1.391(9)
C53 C54 1.413(9)
C53 C55 1.511(9)
C54 H54 0.9500
C55 C56 1.538(9)
C55 H55 1.0000
C56 C57 1.525(9)
C56 H56A 0.9900
C56 H56B 0.9900
C57 C58 1.519(10)
C57 H57A 0.9900
C57 H57B 0.9900
C58 C59 1.515(10)
C58 H58A 0.9900
C58 H58B 0.9900
C59 C60 1.535(10)
C59 H59A 0.9900
C59 H59B 0.9900
C60 C61 1.513(11)
C60 H60A 0.9900
C60 H60B 0.9900
C61 H61A 0.9800
C61 H61B 0.9800
C61 H61C 0.9800
C62 C63 1.179(11)
C64 H64A 0.9900
C64 H64B 0.9900
O9 C65 1.393(14)
O9 C68 1.442(14)
O10 C67 1.433(11)
O10 C66 1.473(14)
C65 C66 1.414(17)
C65 H65A 0.9900
C65 H65B 0.9900
C66 H66A 0.9900
C66 H66B 0.9900
C67 C68 1.443(15)
C67 H67A 0.9900
C67 H67B 0.9900
C68 H68A 0.9900
C68 H68B 0.9900
O11 C69 1.371(18)
O11 C72 1.389(18)
O12 C71 1.37(2)
O12 C70 1.392(19)
C69 C70 1.47(2)
C69 H69A 0.9900
C69 H69B 0.9900
C70 H70A 0.9900
C70 H70B 0.9900
C71 C72 1.55(3)
C71 H71A 0.9900
C71 H71B 0.9900
C72 H72A 0.9900
C72 H72B 0.9900
O13 C76 1.394(19)
O13 C73 1.416(17)
O14 C74 1.385(18)
O14 C75 1.413(18)
C73 C74 1.516(17)
C73 H73A 0.9900
C73 H73B 0.9900
C74 H74A 0.9900
C74 H74B 0.9900
C75 C76 1.461(19)
C75 H75A 0.9900
C75 H75B 0.9900
C76 H76A 0.9900
C76 H76B 0.9900
O13B C76B 1.403(17)
O13B C73B 1.414(17)
O14B C74B 1.366(18)
O14B C75B 1.411(18)
C73B C74B 1.475(18)
C73B H73C 0.9900
C73B H73D 0.9900
C74B H74C 0.9900
C74B H74D 0.9900
C75B C76B 1.492(18)
C75B H75C 0.9900
C75B H75D 0.9900
C76B H76C 0.9900
C76B H76D 0.9900
O15 C80 1.395(19)
O15 C77 1.420(19)
O16 C78 1.425(19)
O16 C79 1.440(19)
C77 C78 1.452(19)
C77 H77A 0.9900
C77 H77B 0.9900
C78 H78A 0.9900
C78 H78B 0.9900
C79 C80 1.466(19)
C79 H79A 0.9900
C79 H79B 0.9900
C80 H80A 0.9900
C80 H80B 0.9900
O15B C80B 1.434(19)
O15B C77B 1.464(18)
O16B C78B 1.477(18)
O16B C79B 1.509(18)
C77B C78B 1.459(19)
C77B H77C 0.9900
C77B H77D 0.9900
C78B H78C 0.9900
C78B H78D 0.9900
C79B C80B 1.454(19)
C79B H79C 0.9900
C79B H79D 0.9900
C80B H80C 0.9900
C80B H80D 0.9900

loop_
_geom_torsion_atom_site_label_1
_geom_torsion_atom_site_label_2
_geom_torsion_atom_site_label_3
_geom_torsion_atom_site_label_4
_geom_torsion
C6 C1 C2 O1 -174.7(5)
C55 C1 C2 O1 8.9(9)
C6 C1 C2 C3 -0.1(9)
C55 C1 C2 C3 -176.5(6)
C64 O1 C2 C1 -82.6(7)
C64 O1 C2 C3 102.5(7)
C1 C2 C3 C4 -1.0(9)
O1 C2 C3 C4 173.9(5)
C1 C2 C3 C14 176.7(6)
O1 C2 C3 C14 -8.4(9)
C16 O2 C4 C5 81.8(7)
C16 O2 C4 C3 -102.4(6)
C2 C3 C4 O2 -175.2(5)
C14 C3 C4 O2 7.1(9)
C2 C3 C4 C5 0.6(9)
C14 C3 C4 C5 -177.1(6)
O2 C4 C5 C6 176.4(5)
C3 C4 C5 C6 0.8(9)
O2 C4 C5 C7 -7.6(9)
C3 C4 C5 C7 176.7(6)
C2 C1 C6 C5 1.6(9)
C55 C1 C6 C5 177.9(6)
C4 C5 C6 C1 -1.9(9)
C7 C5 C6 C1 -177.8(6)
C4 C5 C7 C17 -82.7(7)
C6 C5 C7 C17 93.1(7)
C4 C5 C7 C8 149.4(6)
C6 C5 C7 C8 -34.8(8)
C17 C7 C8 C9 170.1(6)
C5 C7 C8 C9 -65.2(7)
C7 C8 C9 C10 169.3(7)
C8 C9 C10 C11 57.5(10)
C9 C10 C11 C12 177.5(8)
C10 C11 C12 C13 -177.9(8)
C18 O3 C16 O2 92.9(6)
C4 O2 C16 O3 -90.4(6)
C5 C7 C17 C18 85.0(7)
C8 C7 C17 C18 -146.8(6)
C5 C7 C17 C22 -91.2(7)
C8 C7 C17 C22 37.0(8)
C22 C17 C18 C19 -0.3(9)
C7 C17 C18 C19 -176.7(6)
C22 C17 C18 O3 -179.0(5)
C7 C17 C18 O3 4.6(9)
C16 O3 C18 C17 -83.7(7)
C16 O3 C18 C19 97.5(7)
C17 C18 C19 C20 -0.5(10)
O3 C18 C19 C20 178.3(5)
C17 C18 C19 C30 177.0(6)
O3 C18 C19 C30 -4.3(9)
C32 O4 C20 C21 84.2(7)
C32 O4 C20 C19 -97.9(7)
C18 C19 C20 O4 -176.8(5)
C30 C19 C20 O4 5.7(9)
C18 C19 C20 C21 1.1(9)
C30 C19 C20 C21 -176.4(6)
O4 C20 C21 C22 177.0(5)
C19 C20 C21 C22 -0.8(9)
O4 C20 C21 C23 -6.3(9)
C19 C20 C21 C23 175.9(6)
C20 C21 C22 C17 -0.1(9)
C23 C21 C22 C17 -176.6(6)
C18 C17 C22 C21 0.6(9)
C7 C17 C22 C21 176.9(6)
C20 C21 C23 C33 -85.3(7)
C22 C21 C23 C33 91.3(7)
C20 C21 C23 C24 147.0(6)
C22 C21 C23 C24 -36.4(8)
C33 C23 C24 C25 167.8(6)
C21 C23 C24 C25 -67.6(7)
C23 C24 C25 C26 -167.8(6)
C24 C25 C26 C27 -64.1(9)
C25 C26 C27 C28 -169.6(6)
C26 C27 C28 C29 177.1(7)
C34 O5 C32 O4 90.6(7)
C20 O4 C32 O5 -92.3(7)
C21 C23 C33 C34 84.5(7)
C24 C23 C33 C34 -147.2(6)
C21 C23 C33 C38 -94.0(7)
C24 C23 C33 C38 34.3(8)
C38 C33 C34 O5 -175.7(5)
C23 C33 C34 O5 5.7(8)
C38 C33 C34 C35 1.1(9)
C23 C33 C34 C35 -177.5(6)
C32 O5 C34 C33 -81.2(7)
C32 O5 C34 C35 101.8(7)
C33 C34 C35 C36 -2.8(9)
O5 C34 C35 C36 174.1(5)
C33 C34 C35 C46 175.0(6)
O5 C34 C35 C46 -8.1(9)
C48 O6 C36 C35 -100.1(7)
C48 O6 C36 C37 83.1(7)
C34 C35 C36 O6 -174.4(5)
C46 C35 C36 O6 7.8(9)
C34 C35 C36 C37 2.4(9)
C46 C35 C36 C37 -175.4(6)
O6 C36 C37 C38 176.4(5)
C35 C36 C37 C38 -0.4(9)
O6 C36 C37 C39 -7.0(8)
C35 C36 C37 C39 176.3(5)
C36 C37 C38 C33 -1.4(9)
C39 C37 C38 C33 -177.9(5)
C34 C33 C38 C37 1.0(8)
C23 C33 C38 C37 179.6(5)
C38 C37 C39 C49 92.2(7)
C36 C37 C39 C49 -84.4(7)
C38 C37 C39 C40 -36.1(8)
C36 C37 C39 C40 147.4(6)
C49 C39 C40 C41 61.9(8)
C37 C39 C40 C41 -173.7(6)
C39 C40 C41 C42 171.0(7)
C40 C41 C42 C43 -71.8(10)
C41 C42 C43 C44 -174.7(14)
C41 C42 C43 C44B 179(4)
C42 C43 C44 C45 -177.7(15)
C44B C43 C44 C45 -159(14)
C42 C43 C44B C45B 180(4)
C44 C43 C44B C45B 17(10)
C36 O6 C48 O7 -91.9(7)
C50 O7 C48 O6 92.3(7)
C40 C39 C49 C54 38.5(9)
C37 C39 C49 C54 -90.2(7)
C40 C39 C49 C50 -144.6(6)
C37 C39 C49 C50 86.7(7)
C48 O7 C50 C51 101.6(7)
C48 O7 C50 C49 -82.7(8)
C54 C49 C50 O7 -178.1(6)
C39 C49 C50 O7 4.9(9)
C54 C49 C50 C51 -2.5(10)
C39 C49 C50 C51 -179.5(6)
O7 C50 C51 C52 177.6(6)
C49 C50 C51 C52 1.9(10)
O7 C50 C51 C62 -1.8(10)
C49 C50 C51 C62 -177.5(6)
C64 O8 C52 C53 84.0(7)
C64 O8 C52 C51 -98.5(7)
C50 C51 C52 O8 -177.9(6)
C62 C51 C52 O8 1.5(10)
C50 C51 C52 C53 -0.5(10)
C62 C51 C52 C53 178.9(6)
O8 C52 C53 C54 177.1(6)
C51 C52 C53 C54 -0.2(9)
O8 C52 C53 C55 -5.6(9)
C51 C52 C53 C55 177.1(6)
C50 C49 C54 C53 1.8(10)
C39 C49 C54 C53 178.7(6)
C52 C53 C54 C49 -0.4(9)
C55 C53 C54 C49 -177.7(6)
C52 C53 C55 C1 -85.6(7)
C54 C53 C55 C1 91.6(7)
C52 C53 C55 C56 147.1(6)
C54 C53 C55 C56 -35.8(8)
C6 C1 C55 C53 -94.7(7)
C2 C1 C55 C53 81.6(7)
C6 C1 C55 C56 33.4(8)
C2 C1 C55 C56 -150.3(6)
C53 C55 C56 C57 -54.3(7)
C1 C55 C56 C57 -179.0(5)
C55 C56 C57 C58 -167.9(6)
C56 C57 C58 C59 -167.9(6)
C57 C58 C59 C60 -176.7(6)
C58 C59 C60 C61 -177.1(6)
C2 O1 C64 O8 90.0(7)
C52 O8 C64 O1 -92.3(7)
C68 O9 C65 C66 57.8(13)
O9 C65 C66 O10 -60.5(14)
C67 O10 C66 C65 57.5(13)
C66 O10 C67 C68 -53.5(13)
C65 O9 C68 C67 -55.1(13)
O10 C67 C68 O9 54.0(15)
C72 O11 C69 C70 53(2)
C71 O12 C70 C69 60(2)
O11 C69 C70 O12 -58(2)
C70 O12 C71 C72 -61.5(19)
C69 O11 C72 C71 -51(2)
O12 C71 C72 O11 59(2)
C76 O13 C73 C74 58(3)
C75 O14 C74 C73 49(4)
O13 C73 C74 O14 -45(4)
C74 O14 C75 C76 -74(3)
C73 O13 C76 C75 -73(3)
O14 C75 C76 O13 87(3)
C76B O13B C73B C74B 61(4)
C75B O14B C74B C73B 55(4)
O13B C73B C74B O14B -75(3)
C74B O14B C75B C76B -31(5)
C73B O13B C76B C75B -26(4)
O14B C75B C76B O13B 13(5)
C80 O15 C77 C78 70(4)
C79 O16 C78 C77 52(3)
O15 C77 C78 O16 -60(4)
C78 O16 C79 C80 -55(3)
C77 O15 C80 C79 -82(3)
O16 C79 C80 O15 76(3)
C80B O15B C77B C78B 45(6)
O15B C77B C78B O16B -53(5)
C79B O16B C78B C77B 60(2)
C78B O16B C79B C80B -81(3)
C77B O15B C80B C79B -35(4)
O16B C79B C80B O15B 56(3)
